data_1100484
loop_
_publ_author_name
'Philipp, G.'
'Harms, K.'
'Dehnicke, K.'
'Maichle-M\"ossmer, C.'
'Abram, U.'

_publ_section_title
;
 Phosphaniminato-Komplexe von Niob und Tantal. Die Kristallstrukturen von
 [NbCl~4~(NPiPr~3~)(CH~3~CN)], [NbCl~3~(NPiPr~3~)~2~], [TaCl~4~(NPiPr~3~)]~2~
 und [TaCl~3~(NPiPr~3~)~2~]
;
_journal_coden_ASTM ZAACAB
_journal_issue 11
_journal_name_full
;
 Zeitschrift fuer Anorganische und Allgemeine Chemie
;
_journal_page_first 1927
_journal_page_last 1934
_journal_paper_doi 10.1002/zaac.19966221119
_journal_volume 622
_journal_year 1996
_chemical_formula_sum 'C11 H24 Cl4 N2 Nb P'
_space_group_IT_number 33
_symmetry_cell_setting orthorhombic
_symmetry_Int_Tables_number 33
_symmetry_space_group_name_Hall 'P 2c -2n'
_symmetry_space_group_name_H-M 'P n a 21'
_cell_angle_alpha 90
_cell_angle_beta 90
_cell_angle_gamma 90
_cell_formula_units_Z 4
_cell_length_a 16.272(1)
_cell_length_b 8.763(3)
_cell_length_c 13.353(1)
_cod_original_formula_sum 'C11 H24 Cl4 N2 Nb1 P1'
_cod_database_code 1100484

loop_
_symmetry_equiv_pos_site_id
_symmetry_equiv_pos_as_xyz
1 x,y,z
2 -x,-y,1/2+z
3 1/2-x,1/2+y,1/2+z
4 1/2+x,1/2-y,z

loop_
_atom_site_label
_atom_site_type_symbol
_atom_site_fract_x
_atom_site_fract_y
_atom_site_fract_z
Nb1 Nb 0.3984(1) 0.2366(1) 0.4555(1)
Cl1 Cl 0.4371(1) 0.4980(1) 0.4426(1)
Cl2 Cl 0.5391(1) 0.1764(1) 0.4874(1)
Cl3 Cl 0.2703(1) 0.2903(1) 0.3752(1)
Cl4 Cl 0.3771(1) -0.0291(1) 0.4228(1)
N1 N 0.3579(2) 0.2398(3) 0.5794(2)
P1 P 0.2982(1) 0.2491(1) 0.6781(1)
C1 C 0.2881(2) 0.4465(4) 0.7147(3)
C2 C 0.3714(3) 0.5171(5) 0.7389(5)
C3 C 0.2442(3) 0.5382(5) 0.6328(4)
C4 C 0.1999(2) 0.1731(5) 0.6387(3)
C5 C 0.1313(3) 0.1968(7) 0.7149(4)
C6 C 0.2061(3) 0.0075(5) 0.6062(4)
C7 C 0.3420(2) 0.1344(4) 0.7786(3)
C8 C 0.3089(3) 0.1778(6) 0.8812(3)
C9 C 0.4358(3) 0.1344(7) 0.7772(4)
N2 N 0.4431(2) 0.2314(4) 0.2845(2)
C10 C 0.4629(2) 0.2203(4) 0.2036(3)
C11 C 0.4875(4) 0.2066(7) 0.0992(4)
H1 H 0.2530(25) 0.4477(45) 0.7705(32)
H2 H 0.3605(22) 0.6112(47) 0.7528(29)
H3 H 0.3975(31) 0.4643(61) 0.7924(39)
H4 H 0.4042(29) 0.5134(52) 0.6964(43)
H5 H 0.1898(34) 0.4931(50) 0.6169(34)
H6 H 0.2408(26) 0.6365(49) 0.6555(37)
H7 H 0.2821(41) 0.5419(70) 0.5643(47)
H8 H 0.1863(24) 0.2261(41) 0.5930(35)
H9 H 0.1274(26) 0.3081(56) 0.7255(38)
H10 H 0.0855(27) 0.1586(46) 0.6871(37)
H11 H 0.1436(30) 0.1430(56) 0.7626(41)
H12 H 0.2109(34) -0.0556(57) 0.6619(46)
H13 H 0.2503(33) -0.0192(56) 0.5550(39)
H14 H 0.1535(37) -0.0173(60) 0.5677(42)
H15 H 0.3295(28) 0.0352(55) 0.7602(35)
H16 H 0.2565(28) 0.1852(50) 0.8865(39)
H17 H 0.3323(23) 0.2770(39) 0.9008(30)
H18 H 0.3324(26) 0.1117(53) 0.9285(43)
H19 H 0.4509(29) 0.0544(56) 0.8149(38)
H20 H 0.4531(33) 0.1113(60) 0.7135(46)
H21 H 0.4627(35) 0.2371(60) 0.8037(45)
H22 H 0.5573(49) 0.1632(80) 0.1058(61)
H23 H 0.4951(41) 0.3007(67) 0.0685(50)
H24 H 0.4732(33) 0.1213(63) 0.0744(41)

loop_
_atom_type_symbol
_atom_type_radius_bond
C 0.68
H 0.23
Cl 0.99
N 0.68
Nb 1.48
P 1.05
